data_4510866
loop_
_publ_author_name
'Su, Kongzhao'
'Jiang, Feilong'
'Qian, Jinjie'
'Gai, Yanli'
'Wu, Mingyan'
'Bawaked, Salem M.'
'Mokhtar, Mohamed'
'AL-Thabaiti, Shaeel A.'
'Hong, Maochun'

_publ_section_title
;
 Generalized Synthesis of Calixarene-Based High-Nuclearity M4nNanocages (M
 = Ni or Co;n= 2--6)
;
_journal_issue 6
_journal_name_full 'Crystal Growth &amp; Design'
_journal_page_first 3116
_journal_paper_doi 10.1021/cg5003836
_journal_volume 14
_journal_year 2014
_chemical_formula_sum 'C180 H116 Cl2 Co12 N0 Na2 O31 P6 S12'
_chemical_formula_weight 4169.58
_chemical_name_systematic
; 
 ? 
;
_space_group_IT_number 15
_symmetry_cell_setting monoclinic
_symmetry_space_group_name_Hall '-C 2yc'
_symmetry_space_group_name_H-M 'C 1 2/c 1'
_atom_sites_solution_hydrogens geom
_atom_sites_solution_primary direct
_atom_sites_solution_secondary difmap
_audit_creation_method SHELXL-97
_cell_angle_alpha 90.00
_cell_angle_beta 95.079(5)
_cell_angle_gamma 90.00
_cell_formula_units_Z 4
_cell_length_a 24.017(6)
_cell_length_b 28.969(7)
_cell_length_c 31.279(8)
_cell_measurement_temperature 120(2)
_cell_volume 21677(9)
_computing_structure_refinement 'SHELXL-97 (Sheldrick, 1997)'
_computing_structure_solution 'SHELXS-97 (Sheldrick, 1990)'
_diffrn_ambient_temperature 120(2)
_diffrn_measured_fraction_theta_full 0.972
_diffrn_measured_fraction_theta_max 0.972
_diffrn_measurement_device_type 'Saturn724+ (2x2 bin mode)'
_diffrn_measurement_method CCD_Profile_fitting
_diffrn_radiation_monochromator graphite
_diffrn_radiation_source 'fine-focus sealed tube'
_diffrn_radiation_type MoK\a
_diffrn_radiation_wavelength 0.71073
_diffrn_reflns_av_R_equivalents 0.0560
_diffrn_reflns_av_sigmaI/netI 0.0578
_diffrn_reflns_limit_h_max 31
_diffrn_reflns_limit_h_min -30
_diffrn_reflns_limit_k_max 37
_diffrn_reflns_limit_k_min -37
_diffrn_reflns_limit_l_max 40
_diffrn_reflns_limit_l_min -40
_diffrn_reflns_number 85368
_diffrn_reflns_theta_full 27.51
_diffrn_reflns_theta_max 27.51
_diffrn_reflns_theta_min 2.05
_exptl_absorpt_coefficient_mu 1.138
_exptl_absorpt_correction_T_max 0.7640
_exptl_absorpt_correction_T_min 0.7265
_exptl_absorpt_correction_type multi-scan
_exptl_crystal_colour block
_exptl_crystal_density_diffrn 1.270
_exptl_crystal_density_method 'not measured'
_exptl_crystal_description red
_exptl_crystal_F_000 8360
_exptl_crystal_size_max 0.30
_exptl_crystal_size_mid 0.30
_exptl_crystal_size_min 0.25
_platon_squeeze_details
;

SQUEEZE removed four disordered CH3OH and twelve disordered DMF
molecules per formula unit. This valueis calculated based upon
volume/count_electrons analysis and elemental analyses.
See ref: a) Y. F. Bi, X. T. Wang, W. P. Liao, X. F. Wang, X. W. Wang,
H. J. Zhang and S. Gao, J. Am. Chem. Soc. 2009, 131, 11650;
b)Y. F. Bi, S. C. Du and W. P. Liao, Chem. Commun., 2011, 47, 4724.
(c) Dolomanov, O. V.; Cordes, D. B.; Champness, N. R.; Blake, A. J.; 
Hanton, L. R.; Jameson, G. B.; Schr?der M.; and Wilson, C.; Chem. Commun.
,2004, 40, 642.
;
_refine_diff_density_max 1.228
_refine_diff_density_min -1.035
_refine_diff_density_rms 0.137
_refine_ls_extinction_method none
_refine_ls_goodness_of_fit_ref 1.046
_refine_ls_hydrogen_treatment mixed
_refine_ls_matrix_type full
_refine_ls_number_parameters 1104
_refine_ls_number_reflns 24250
_refine_ls_number_restraints 0
_refine_ls_restrained_S_all 1.046
_refine_ls_R_factor_all 0.0813
_refine_ls_R_factor_gt 0.0654
_refine_ls_shift/su_max 0.002
_refine_ls_shift/su_mean 0.000
_refine_ls_structure_factor_coef Fsqd
_refine_ls_weighting_details 'calc w=1/[\s^2^(Fo^2^)+(0.1212P)^2^+0.0000P] where P=(Fo^2^+2Fc^2^)/3'
_refine_ls_weighting_scheme calc
_refine_ls_wR_factor_gt 0.1874
_refine_ls_wR_factor_ref 0.2047
_reflns_number_gt 17751
_reflns_number_total 24250
_reflns_threshold_expression >2sigma(I)
_cod_data_source_file cg5003836_si_002.cif
_cod_data_source_block c:compound4
_cod_depositor_comments
;
The following automatic conversions were performed:

'_exptl_absorpt_correction_type' value 'Multi-scan' changed to
'multi-scan' according to
/usr/data/users/saulius/crontab/automatic-downloads/rss-feeds/ACS/lib/dictionaries/cif_core.dic
dictionary named 'cif_core.dic' version 2.4.2 from 2011-04-26.

Automatic conversion script
Id: cif_fix_values 2281 2013-09-26 08:29:07Z andrius 

 Adding full bibliography for 4510863--4510870.cif.
;
_cod_original_cell_volume 21676(9)
_cod_original_sg_symbol_H-M C2/c
_cod_database_code 4510866

loop_
_symmetry_equiv_pos_as_xyz
'x, y, z'
'-x, y, -z+1/2'
'x+1/2, y+1/2, z'
'-x+1/2, y+1/2, -z+1/2'
'-x, -y, -z'
'x, -y, z-1/2'
'-x+1/2, -y+1/2, -z'
'x+1/2, -y+1/2, z-1/2'

loop_
_atom_site_label
_atom_site_type_symbol
_atom_site_fract_x
_atom_site_fract_y
_atom_site_fract_z
_atom_site_U_iso_or_equiv
_atom_site_adp_type
_atom_site_occupancy
_atom_site_symmetry_multiplicity
_atom_site_calc_flag
_atom_site_refinement_flags
Co1 Co 0.00537(2) 0.841934(18) 0.198486(18) 0.05064(13) Uani 1 1 d .
S1 S 0.00797(4) 0.93020(3) 0.17738(4) 0.0555(2) Uani 1 1 d .
P1 P -0.11866(4) 0.83227(3) 0.23638(3) 0.0467(2) Uani 1 1 d .
Na1 Na -0.16626(8) 0.72908(6) 0.22819(6) 0.0659(4) Uani 1 1 d .
O1 O -0.04709(11) 0.84356(8) 0.14401(9) 0.0515(6) Uani 1 1 d .
C1 C -0.06934(16) 0.88086(11) 0.12568(13) 0.0482(8) Uani 1 1 d .
Co2 Co 0.11337(2) 0.782243(16) 0.170693(16) 0.04795(13) Uani 1 1 d .
S2 S 0.17486(4) 0.82125(3) 0.12143(3) 0.0491(2) Uani 1 1 d .
P2 P 0.12617(4) 0.67492(3) 0.18268(3) 0.0441(2) Uani 1 1 d .
O2 O 0.07287(11) 0.84368(8) 0.16535(9) 0.0539(6) Uani 1 1 d .
C2 C -0.04839(16) 0.92481(12) 0.13594(13) 0.0502(8) Uani 1 1 d .
Co3 Co 0.01023(2) 0.718957(16) 0.131273(17) 0.04621(13) Uani 1 1 d .
S3 S 0.01737(4) 0.70053(3) 0.04673(3) 0.0499(2) Uani 1 1 d .
P3 P -0.11094(4) 0.67584(3) 0.14960(3) 0.0426(2) Uani 1 1 d .
O3 O 0.07205(11) 0.76106(8) 0.11522(8) 0.0476(6) Uani 1 1 d .
C3 C -0.07347(19) 0.96419(13) 0.11670(15) 0.0601(10) Uani 1 1 d .
H39 H -0.0581 0.9937 0.1240 0.072 Uiso 1 1 calc R
Co4 Co -0.09336(2) 0.785501(15) 0.148349(16) 0.04588(13) Uani 1 1 d .
S4 S -0.14836(4) 0.82276(3) 0.08367(3) 0.0504(2) Uani 1 1 d .
O4 O -0.05306(10) 0.75559(8) 0.10186(8) 0.0480(6) Uani 1 1 d .
C4 C -0.11990(19) 0.96139(13) 0.08744(15) 0.0608(11) Uani 1 1 d .
Co5 Co 0.00730(2) 0.622814(15) 0.183936(18) 0.04629(13) Uani 1 1 d .
S5 S 0.01424(4) 0.55638(3) 0.12554(3) 0.0468(2) Uani 1 1 d .
O5 O -0.05198(10) 0.57761(7) 0.19940(8) 0.0464(6) Uani 1 1 d .
C5 C -0.1413(2) 0.91794(13) 0.07617(15) 0.0620(11) Uani 1 1 d .
H55 H -0.1729 0.9153 0.0558 0.074 Uiso 1 1 calc R
Co6 Co -0.10230(2) 0.615395(15) 0.234307(16) 0.04596(13) Uani 1 1 d .
S6 S -0.15976(4) 0.54216(3) 0.22797(3) 0.0470(2) Uani 1 1 d .
O6 O -0.07085(10) 0.58446(7) 0.28887(8) 0.0455(5) Uani 1 1 d .
C6 C -0.11630(16) 0.87777(12) 0.09488(13) 0.0503(8) Uani 1 1 d .
Cl7 Cl 0.00299(9) 0.76213(7) 0.19384(9) 0.0905(7) Uani 0.67 1 d P
C7 C -0.1477(2) 1.00405(15) 0.06800(19) 0.0743(14) Uani 1 1 d .
Cl8 Cl 0.0000 0.65966(12) 0.2500 0.0867(8) Uani 0.67 2 d SP
C8 C -0.1434(3) 1.04548(17) 0.0917(2) 0.0962(19) Uani 1 1 d .
H107 H -0.1236 1.0463 0.1194 0.115 Uiso 1 1 calc R
O9 O 0.15240(11) 0.72106(8) 0.17318(9) 0.0507(6) Uani 1 1 d .
C9 C -0.1693(3) 1.08616(19) 0.0733(3) 0.109(2) Uani 1 1 d .
H12 H -0.1659 1.1147 0.0883 0.131 Uiso 1 1 calc R
O10 O 0.06463(10) 0.67262(8) 0.16490(9) 0.0493(6) Uani 1 1 d .
C10 C -0.2003(4) 1.0837(3) 0.0326(3) 0.137(3) Uani 1 1 d .
H138 H -0.2168 1.1108 0.0199 0.164 Uiso 1 1 calc R
O11 O 0.13442(11) 0.66488(8) 0.23099(9) 0.0520(6) Uani 1 1 d .
C11 C -0.2062(4) 1.0444(3) 0.0123(3) 0.133(3) Uani 1 1 d .
H139 H -0.2285 1.0423 -0.0143 0.160 Uiso 1 1 calc R
O12 O -0.12596(12) 0.72454(8) 0.16244(10) 0.0566(7) Uani 1 1 d .
C12 C -0.1787(4) 1.0046(2) 0.0307(2) 0.115(2) Uani 1 1 d .
H173 H -0.1828 0.9764 0.0151 0.138 Uiso 1 1 calc R
O13 O -0.04741(10) 0.66892(8) 0.14989(9) 0.0475(6) Uani 1 1 d .
C13 C 0.09307(15) 0.87993(11) 0.14578(12) 0.0465(8) Uani 1 1 d .
O14 O -0.13672(11) 0.64063(8) 0.17793(8) 0.0488(6) Uani 1 1 d .
C14 C 0.14050(15) 0.87576(11) 0.12287(12) 0.0464(8) Uani 1 1 d .
O15 O -0.05571(11) 0.84236(9) 0.24221(9) 0.0527(6) Uani 1 1 d .
C15 C 0.16433(17) 0.91494(12) 0.10604(13) 0.0537(9) Uani 1 1 d .
H41 H 0.1969 0.9116 0.0912 0.064 Uiso 1 1 calc R
O16 O -0.13762(11) 0.81757(9) 0.19091(9) 0.0508(6) Uani 1 1 d .
C16 C 0.14189(18) 0.95844(13) 0.11037(15) 0.0600(10) Uani 1 1 d .
O17 O -0.13584(12) 0.79605(10) 0.26785(10) 0.0619(7) Uani 1 1 d .
C17 C 0.09266(19) 0.96225(13) 0.13134(15) 0.0597(10) Uani 1 1 d .
H42 H 0.0757 0.9916 0.1339 0.072 Uiso 1 1 calc R
C18 C 0.06869(16) 0.92352(12) 0.14830(13) 0.0518(9) Uani 1 1 d .
C19 C 0.1699(2) 1.00096(15) 0.09645(19) 0.0740(13) Uani 1 1 d .
C20 C 0.2272(2) 1.0039(2) 0.0982(3) 0.103(2) Uani 1 1 d .
H146 H 0.2487 0.9773 0.1066 0.123 Uiso 1 1 calc R
C21 C 0.2550(3) 1.0442(2) 0.0881(3) 0.141(4) Uani 1 1 d .
H40 H 0.2947 1.0455 0.0904 0.169 Uiso 1 1 calc R
C22 C 0.2243(4) 1.0812(3) 0.0752(4) 0.156(4) Uani 1 1 d .
H15 H 0.2427 1.1095 0.0702 0.188 Uiso 1 1 calc R
C23 C 0.1667(4) 1.0791(2) 0.0690(4) 0.158(4) Uani 1 1 d .
H56 H 0.1461 1.1045 0.0566 0.189 Uiso 1 1 calc R
C24 C 0.1383(3) 1.03900(18) 0.0809(3) 0.112(2) Uani 1 1 d .
H8 H 0.0986 1.0379 0.0784 0.134 Uiso 1 1 calc R
C25 C 0.09526(14) 0.76371(11) 0.07891(11) 0.0426(7) Uani 1 1 d .
C26 C 0.07548(15) 0.73829(12) 0.04228(12) 0.0476(8) Uani 1 1 d .
C27 C 0.09949(17) 0.74307(13) 0.00300(13) 0.0533(9) Uani 1 1 d .
H34 H 0.0856 0.7250 -0.0210 0.064 Uiso 1 1 calc R
C28 C 0.14317(17) 0.77377(13) -0.00118(13) 0.0549(9) Uani 1 1 d .
C29 C 0.16459(17) 0.79788(13) 0.03537(13) 0.0526(9) Uani 1 1 d .
H50 H 0.1953 0.8182 0.0333 0.063 Uiso 1 1 calc R
C30 C 0.14229(15) 0.79297(12) 0.07471(12) 0.0464(8) Uani 1 1 d .
C31 C 0.16686(19) 0.78051(14) -0.04326(15) 0.0604(11) Uani 1 1 d .
C32 C 0.1325(3) 0.7796(2) -0.08157(17) 0.0916(18) Uani 1 1 d .
H65 H 0.0935 0.7744 -0.0811 0.110 Uiso 1 1 calc R
C33 C 0.1554(4) 0.7862(3) -0.1206(2) 0.116(3) Uani 1 1 d .
H155 H 0.1320 0.7858 -0.1467 0.139 Uiso 1 1 calc R
C34 C 0.2134(4) 0.7936(2) -0.1211(2) 0.108(3) Uani 1 1 d .
H67 H 0.2293 0.7977 -0.1476 0.129 Uiso 1 1 calc R
C35 C 0.2454(3) 0.79474(18) -0.0848(2) 0.0895(19) Uani 1 1 d .
H75 H 0.2844 0.7998 -0.0855 0.107 Uiso 1 1 calc R
C36 C 0.2237(2) 0.78882(15) -0.04548(17) 0.0698(13) Uani 1 1 d .
H57 H 0.2479 0.7905 -0.0198 0.084 Uiso 1 1 calc R
C37 C -0.06561(15) 0.76329(11) 0.06057(12) 0.0450(7) Uani 1 1 d .
C38 C -0.10795(16) 0.79504(12) 0.04574(13) 0.0487(8) Uani 1 1 d .
C39 C -0.12194(18) 0.80096(13) 0.00179(14) 0.0562(9) Uani 1 1 d .
H53 H -0.1513 0.8216 -0.0075 0.067 Uiso 1 1 calc R
C40 C -0.0944(2) 0.77765(15) -0.02844(14) 0.0627(11) Uani 1 1 d .
C41 C -0.05333(19) 0.74591(14) -0.01422(13) 0.0574(9) Uani 1 1 d .
H58 H -0.0353 0.7285 -0.0347 0.069 Uiso 1 1 calc R
C42 C -0.03796(16) 0.73902(12) 0.02944(13) 0.0496(8) Uani 1 1 d .
C43 C -0.1096(3) 0.78357(19) -0.07523(16) 0.0856(16) Uani 1 1 d .
C44 C -0.1657(4) 0.7906(3) -0.0914(2) 0.122(3) Uani 1 1 d .
H14 H -0.1936 0.7908 -0.0717 0.146 Uiso 1 1 calc R
C45 C -0.1824(6) 0.7976(4) -0.1360(3) 0.160(4) Uani 1 1 d .
C46 C -0.1360(7) 0.7952(4) -0.1612(3) 0.180(5) Uani 1 1 d .
H128 H -0.1444 0.7986 -0.1913 0.217 Uiso 1 1 calc R
C47 C -0.0815(7) 0.7887(5) -0.1479(3) 0.209(7) Uani 1 1 d .
C48 C -0.0722(4) 0.7839(3) -0.1046(2) 0.138(3) Uani 1 1 d .
H110 H -0.0343 0.7802 -0.0937 0.166 Uiso 1 1 calc R
C49 C -0.07231(15) 0.54280(10) 0.17611(12) 0.0439(7) Uani 1 1 d .
C50 C -0.04680(15) 0.52730(11) 0.13972(12) 0.0444(7) Uani 1 1 d .
C51 C -0.06821(17) 0.48934(13) 0.11581(13) 0.0540(9) Uani 1 1 d .
H27 H -0.0503 0.4794 0.0915 0.065 Uiso 1 1 calc R
C52 C -0.11570(19) 0.46579(13) 0.12722(15) 0.0606(10) Uani 1 1 d .
C53 C -0.14098(18) 0.48137(12) 0.16264(13) 0.0545(9) Uani 1 1 d .
H36 H -0.1732 0.4657 0.1707 0.065 Uiso 1 1 calc R
C54 C -0.12068(16) 0.51931(11) 0.18687(12) 0.0461(8) Uani 1 1 d .
C55 C -0.1369(2) 0.42428(17) 0.10273(18) 0.0735(13) Uani 1 1 d .
C56 C -0.1398(3) 0.4235(3) 0.0587(2) 0.114(2) Uani 1 1 d .
H69 H -0.1283 0.4499 0.0437 0.136 Uiso 1 1 calc R
C57 C -0.1595(5) 0.3841(4) 0.0351(3) 0.151(4) Uani 1 1 d .
H1 H -0.1613 0.3840 0.0047 0.182 Uiso 1 1 calc R
C58 C -0.1760(3) 0.3457(3) 0.0573(4) 0.130(3) Uani 1 1 d .
H11 H -0.1867 0.3182 0.0423 0.156 Uiso 1 1 calc R
C59 C -0.1770(3) 0.3476(3) 0.0994(3) 0.132(3) Uani 1 1 d .
H101 H -0.1916 0.3224 0.1142 0.158 Uiso 1 1 calc R
C60 C -0.1569(3) 0.38619(19) 0.1223(3) 0.108(2) Uani 1 1 d .
H63 H -0.1571 0.3861 0.1527 0.130 Uiso 1 1 calc R
C61 C -0.08782(14) 0.54386(10) 0.30234(11) 0.0433(7) Uani 1 1 d .
C62 C -0.12903(15) 0.51860(11) 0.27707(12) 0.0465(8) Uani 1 1 d .
C63 C -0.14955(17) 0.47712(12) 0.29278(13) 0.0532(9) Uani 1 1 d .
H37 H -0.1776 0.4606 0.2758 0.064 Uiso 1 1 calc R
C64 C -0.12954(18) 0.45970(13) 0.33292(14) 0.0566(10) Uani 1 1 d .
C65 C -0.08823(17) 0.48415(12) 0.35682(14) 0.0539(9) Uani 1 1 d .
H46 H -0.0741 0.4724 0.3840 0.065 Uiso 1 1 calc R
C66 C -0.06655(16) 0.52568(11) 0.34242(12) 0.0468(8) Uani 1 1 d .
C67 C -0.1547(2) 0.41671(14) 0.35017(15) 0.0652(11) Uani 1 1 d .
C68 C -0.2108(2) 0.4077(2) 0.34212(19) 0.0866(17) Uani 1 1 d .
H119 H -0.2344 0.4288 0.3259 0.104 Uiso 1 1 calc R
C69 C -0.2328(3) 0.3669(2) 0.3582(2) 0.107(2) Uani 1 1 d .
H164 H -0.2713 0.3601 0.3517 0.128 Uiso 1 1 calc R
C70 C -0.2010(3) 0.3378(2) 0.3821(2) 0.110(2) Uani 1 1 d .
H79 H -0.2173 0.3107 0.3929 0.132 Uiso 1 1 calc R
C71 C -0.1453(3) 0.3458(2) 0.3917(2) 0.101(2) Uani 1 1 d .
H62 H -0.1230 0.3249 0.4092 0.121 Uiso 1 1 calc R
C72 C -0.1212(3) 0.38582(17) 0.3751(2) 0.0884(17) Uani 1 1 d .
H74 H -0.0824 0.3916 0.3810 0.106 Uiso 1 1 calc R
C73 C -0.15288(17) 0.88581(15) 0.24688(14) 0.0592(10) Uani 1 1 d .
C74 C -0.1372(3) 0.92574(18) 0.2287(3) 0.116(3) Uani 1 1 d .
H78 H -0.1086 0.9248 0.2095 0.139 Uiso 1 1 calc R
C75 C -0.1612(3) 0.9675(2) 0.2371(4) 0.156(4) Uani 1 1 d .
H76 H -0.1492 0.9951 0.2243 0.187 Uiso 1 1 calc R
C76 C -0.2034(3) 0.9686(3) 0.2647(3) 0.137(4) Uani 1 1 d .
H84 H -0.2195 0.9972 0.2717 0.164 Uiso 1 1 calc R
C77 C -0.2211(4) 0.9300(4) 0.2814(2) 0.130(3) Uani 1 1 d .
H80 H -0.2510 0.9309 0.2994 0.156 Uiso 1 1 calc R
C78 C -0.1964(2) 0.8880(2) 0.27286(19) 0.0948(19) Uani 1 1 d .
H6 H -0.2096 0.8604 0.2850 0.114 Uiso 1 1 calc R
C79 C 0.16117(17) 0.62980(13) 0.15490(15) 0.0597(11) Uani 1 1 d .
C80 C 0.1399(3) 0.61711(19) 0.11246(19) 0.0869(17) Uani 1 1 d .
H66 H 0.1092 0.6330 0.0980 0.104 Uiso 1 1 calc R
C81 C 0.1657(4) 0.5806(3) 0.0930(3) 0.132(3) Uani 1 1 d .
H123 H 0.1525 0.5725 0.0645 0.158 Uiso 1 1 calc R
C82 C 0.2071(5) 0.5570(3) 0.1119(4) 0.148(5) Uani 1 1 d .
H16 H 0.2227 0.5319 0.0975 0.177 Uiso 1 1 calc R
C83 C 0.2278(3) 0.5687(3) 0.1523(4) 0.141(4) Uani 1 1 d .
H60 H 0.2583 0.5513 0.1652 0.169 Uiso 1 1 calc R
C84 C 0.2058(2) 0.6067(2) 0.1774(2) 0.096(2) Uani 1 1 d .
C85 C -0.13943(17) 0.66663(14) 0.09464(14) 0.0573(9) Uani 1 1 d .
C86 C -0.1793(2) 0.69605(18) 0.0746(2) 0.0833(16) Uani 1 1 d .
H83 H -0.1938 0.7207 0.0903 0.100 Uiso 1 1 calc R
C87 C -0.1986(4) 0.6893(3) 0.0302(3) 0.128(3) Uani 1 1 d .
H9 H -0.2247 0.7096 0.0155 0.153 Uiso 1 1 calc R
C88 C -0.1772(5) 0.6513(5) 0.0099(2) 0.147(4) Uani 1 1 d .
H10 H -0.1900 0.6458 -0.0193 0.176 Uiso 1 1 calc R
C89 C -0.1397(4) 0.6223(4) 0.0289(3) 0.149(4) Uani 1 1 d .
H17 H -0.1268 0.5964 0.0140 0.178 Uiso 1 1 calc R
C90 C -0.1197(3) 0.6312(3) 0.0716(2) 0.102(2) Uani 1 1 d .
H7 H -0.0914 0.6118 0.0850 0.122 Uiso 1 1 calc R

loop_
_atom_site_aniso_label
_atom_site_aniso_U_11
_atom_site_aniso_U_22
_atom_site_aniso_U_33
_atom_site_aniso_U_23
_atom_site_aniso_U_13
_atom_site_aniso_U_12
Co1 0.0408(3) 0.0512(3) 0.0617(3) 0.0084(2) 0.0147(2) -0.0012(2)
S1 0.0552(6) 0.0392(4) 0.0742(6) -0.0015(4) 0.0179(5) -0.0022(4)
P1 0.0391(5) 0.0474(5) 0.0553(5) 0.0002(4) 0.0133(4) 0.0052(4)
Na1 0.0604(10) 0.0616(9) 0.0784(12) -0.0005(8) 0.0201(8) 0.0011(8)
O1 0.0520(15) 0.0318(11) 0.0719(17) 0.0100(10) 0.0124(12) 0.0016(10)
C1 0.0469(19) 0.0378(16) 0.062(2) 0.0102(14) 0.0195(16) 0.0082(14)
Co2 0.0552(3) 0.0352(2) 0.0551(3) 0.00420(18) 0.0142(2) -0.0044(2)
S2 0.0435(5) 0.0405(4) 0.0657(6) 0.0045(4) 0.0173(4) -0.0061(3)
P2 0.0363(4) 0.0354(4) 0.0634(6) 0.0082(3) 0.0197(4) -0.0001(3)
O2 0.0530(15) 0.0366(12) 0.0759(18) 0.0106(11) 0.0269(13) -0.0039(11)
C2 0.049(2) 0.0368(16) 0.066(2) 0.0047(14) 0.0177(17) 0.0025(14)
Co3 0.0381(3) 0.0383(2) 0.0641(3) 0.01240(19) 0.0155(2) -0.00131(18)
S3 0.0477(5) 0.0394(4) 0.0650(6) -0.0033(4) 0.0195(4) -0.0035(4)
P3 0.0380(4) 0.0332(4) 0.0585(5) 0.0056(3) 0.0153(4) -0.0029(3)
O3 0.0493(14) 0.0445(12) 0.0517(14) 0.0047(10) 0.0197(11) -0.0090(11)
C3 0.061(3) 0.0392(17) 0.083(3) 0.0088(17) 0.027(2) 0.0066(17)
Co4 0.0507(3) 0.0329(2) 0.0565(3) 0.00287(18) 0.0186(2) -0.00060(19)
S4 0.0474(5) 0.0434(4) 0.0618(6) 0.0051(4) 0.0126(4) 0.0055(4)
O4 0.0456(14) 0.0432(12) 0.0569(15) 0.0091(10) 0.0151(11) 0.0089(10)
C4 0.064(3) 0.0387(18) 0.084(3) 0.0194(17) 0.027(2) 0.0103(17)
Co5 0.0374(2) 0.0307(2) 0.0731(3) 0.00778(19) 0.0175(2) -0.00020(17)
S5 0.0472(5) 0.0406(4) 0.0553(5) 0.0034(3) 0.0190(4) 0.0024(3)
O5 0.0455(13) 0.0321(10) 0.0650(15) -0.0075(9) 0.0237(11) -0.0081(9)
C5 0.069(3) 0.0438(19) 0.076(3) 0.0134(17) 0.022(2) 0.0137(18)
Co6 0.0529(3) 0.0315(2) 0.0566(3) 0.00049(17) 0.0223(2) 0.00078(18)
S6 0.0428(5) 0.0415(4) 0.0588(5) 0.0030(3) 0.0169(4) -0.0067(3)
O6 0.0474(14) 0.0318(10) 0.0599(15) -0.0017(9) 0.0188(11) -0.0084(10)
C6 0.050(2) 0.0400(16) 0.063(2) 0.0068(15) 0.0140(16) 0.0091(15)
Cl7 0.0776(13) 0.0605(10) 0.1369(19) -0.0326(10) 0.0292(12) -0.0048(9)
C7 0.074(3) 0.050(2) 0.103(4) 0.026(2) 0.027(3) 0.015(2)
Cl8 0.0739(17) 0.123(2) 0.0669(15) 0.000 0.0246(12) 0.000
C8 0.095(4) 0.050(3) 0.146(6) 0.008(3) 0.022(4) 0.012(3)
O9 0.0448(14) 0.0415(12) 0.0682(16) 0.0067(11) 0.0184(12) -0.0062(10)
C9 0.107(5) 0.052(3) 0.173(8) 0.014(3) 0.034(5) 0.017(3)
O10 0.0358(12) 0.0375(11) 0.0765(17) 0.0150(11) 0.0155(11) -0.0005(10)
C10 0.140(7) 0.092(5) 0.181(9) 0.070(6) 0.021(6) 0.039(5)
O11 0.0484(14) 0.0460(13) 0.0636(16) 0.0107(11) 0.0158(12) -0.0088(11)
C11 0.187(9) 0.098(5) 0.112(6) 0.035(4) -0.001(5) 0.064(6)
O12 0.0555(16) 0.0361(12) 0.0822(19) 0.0022(11) 0.0287(14) 0.0011(11)
C12 0.155(7) 0.066(3) 0.119(5) 0.003(3) -0.008(5) 0.033(4)
O13 0.0391(13) 0.0346(11) 0.0705(16) 0.0112(10) 0.0143(11) -0.0037(9)
C13 0.0462(19) 0.0329(14) 0.062(2) 0.0062(13) 0.0160(15) -0.0061(14)
O14 0.0476(14) 0.0416(12) 0.0594(15) 0.0061(10) 0.0168(11) -0.0080(10)
C14 0.0424(18) 0.0378(16) 0.060(2) 0.0053(14) 0.0103(15) -0.0052(14)
O15 0.0412(13) 0.0577(15) 0.0611(16) 0.0001(12) 0.0151(11) 0.0048(11)
C15 0.055(2) 0.0408(17) 0.067(2) 0.0118(15) 0.0151(18) -0.0103(16)
O16 0.0467(14) 0.0492(13) 0.0582(15) -0.0048(11) 0.0141(11) 0.0057(11)
C16 0.058(2) 0.047(2) 0.076(3) 0.0149(18) 0.0107(19) -0.0145(18)
O17 0.0511(16) 0.0677(17) 0.0673(18) 0.0102(14) 0.0086(13) -0.0065(14)
C17 0.061(2) 0.0379(17) 0.082(3) 0.0070(17) 0.016(2) -0.0082(17)
C18 0.045(2) 0.0422(17) 0.070(2) 0.0026(15) 0.0167(17) -0.0044(15)
C19 0.066(3) 0.048(2) 0.110(4) 0.019(2) 0.018(3) -0.013(2)
C20 0.066(3) 0.073(3) 0.171(6) 0.041(4) 0.023(4) -0.013(3)
C21 0.084(5) 0.079(4) 0.262(11) 0.043(5) 0.035(6) -0.033(4)
C22 0.123(7) 0.080(4) 0.273(12) 0.054(6) 0.057(7) -0.042(5)
C23 0.138(7) 0.065(4) 0.278(12) 0.081(6) 0.061(7) 0.003(4)
C24 0.099(5) 0.056(3) 0.185(7) 0.052(4) 0.035(5) 0.001(3)
C25 0.0411(17) 0.0352(14) 0.0539(19) 0.0074(13) 0.0172(14) -0.0002(13)
C26 0.0460(19) 0.0395(16) 0.061(2) -0.0010(14) 0.0221(16) -0.0037(14)
C27 0.056(2) 0.0488(18) 0.059(2) 0.0011(15) 0.0235(18) 0.0009(16)
C28 0.056(2) 0.0513(19) 0.062(2) 0.0056(16) 0.0328(18) -0.0008(17)
C29 0.050(2) 0.0482(18) 0.062(2) 0.0088(16) 0.0214(17) -0.0024(16)
C30 0.0419(18) 0.0425(16) 0.057(2) 0.0047(14) 0.0179(15) -0.0039(14)
C31 0.065(3) 0.054(2) 0.067(3) 0.0044(17) 0.034(2) -0.0012(19)
C32 0.120(5) 0.100(4) 0.061(3) 0.002(3) 0.041(3) -0.015(3)
C33 0.168(8) 0.125(5) 0.059(3) -0.006(3) 0.039(4) -0.036(5)
C34 0.154(7) 0.088(4) 0.094(5) 0.005(3) 0.080(5) -0.015(4)
C35 0.099(4) 0.071(3) 0.110(5) 0.019(3) 0.070(4) 0.006(3)
C36 0.071(3) 0.061(2) 0.084(3) 0.006(2) 0.044(2) -0.004(2)
C37 0.0447(19) 0.0413(16) 0.0509(19) 0.0021(13) 0.0150(14) -0.0016(14)
C38 0.049(2) 0.0389(16) 0.060(2) 0.0051(14) 0.0143(16) -0.0014(14)
C39 0.054(2) 0.0476(19) 0.067(3) 0.0036(17) 0.0060(18) -0.0015(17)
C40 0.082(3) 0.058(2) 0.048(2) 0.0005(17) 0.0069(19) -0.010(2)
C41 0.067(3) 0.052(2) 0.054(2) -0.0067(16) 0.0127(18) -0.0071(19)
C42 0.047(2) 0.0386(16) 0.064(2) 0.0002(14) 0.0145(16) -0.0037(14)
C43 0.125(5) 0.076(3) 0.054(3) 0.005(2) 0.001(3) 0.008(3)
C44 0.158(8) 0.115(5) 0.084(4) -0.022(4) -0.033(5) 0.013(5)
C45 0.217(12) 0.164(9) 0.090(6) -0.021(6) -0.043(7) 0.029(8)
C46 0.290(18) 0.194(11) 0.055(5) -0.002(5) 0.004(7) 0.011(11)
C47 0.265(17) 0.284(16) 0.076(6) 0.047(7) 0.011(8) 0.109(13)
C48 0.150(8) 0.198(9) 0.071(4) 0.012(5) 0.029(4) 0.001(6)
C49 0.0453(18) 0.0306(14) 0.057(2) 0.0013(12) 0.0112(15) -0.0011(13)
C50 0.0447(18) 0.0350(15) 0.055(2) 0.0012(13) 0.0126(15) -0.0013(13)
C51 0.052(2) 0.0509(19) 0.060(2) -0.0130(16) 0.0092(17) -0.0025(16)
C52 0.059(2) 0.0410(18) 0.082(3) -0.0113(17) 0.005(2) -0.0077(17)
C53 0.058(2) 0.0421(18) 0.064(2) -0.0026(15) 0.0098(18) -0.0145(16)
C54 0.050(2) 0.0335(15) 0.056(2) 0.0035(13) 0.0154(15) -0.0064(14)
C55 0.066(3) 0.063(3) 0.093(4) -0.022(2) 0.015(2) -0.012(2)
C56 0.119(6) 0.119(5) 0.100(5) -0.038(4) -0.005(4) -0.028(4)
C57 0.198(10) 0.151(8) 0.102(6) -0.067(6) -0.004(6) -0.026(7)
C58 0.090(5) 0.097(5) 0.201(10) -0.074(6) 0.009(5) -0.019(4)
C59 0.092(5) 0.097(5) 0.213(10) -0.072(6) 0.047(5) -0.047(4)
C60 0.106(5) 0.068(3) 0.158(6) -0.040(4) 0.048(4) -0.036(3)
C61 0.0446(18) 0.0313(14) 0.058(2) 0.0026(12) 0.0257(15) -0.0052(13)
C62 0.0467(19) 0.0371(15) 0.059(2) 0.0031(13) 0.0215(16) -0.0011(14)
C63 0.054(2) 0.0419(17) 0.066(2) 0.0043(15) 0.0135(17) -0.0152(16)
C64 0.063(2) 0.0427(18) 0.067(2) 0.0094(16) 0.0207(19) -0.0125(17)
C65 0.054(2) 0.0399(17) 0.070(2) 0.0086(15) 0.0212(18) -0.0082(16)
C66 0.0480(19) 0.0373(15) 0.058(2) -0.0010(14) 0.0211(15) -0.0067(14)
C67 0.076(3) 0.048(2) 0.073(3) 0.0121(18) 0.016(2) -0.019(2)
C68 0.071(3) 0.088(3) 0.100(4) 0.034(3) 0.004(3) -0.032(3)
C69 0.115(5) 0.095(4) 0.112(5) 0.037(4) 0.015(4) -0.048(4)
C70 0.134(6) 0.076(4) 0.123(5) 0.033(3) 0.027(4) -0.041(4)
C71 0.113(5) 0.077(4) 0.112(5) 0.038(3) 0.000(4) -0.018(3)
C72 0.097(4) 0.059(3) 0.107(4) 0.031(3) -0.006(3) -0.020(3)
C73 0.042(2) 0.066(2) 0.070(3) -0.0133(19) 0.0103(17) 0.0124(18)
C74 0.097(5) 0.052(3) 0.210(8) -0.005(4) 0.074(5) 0.007(3)
C75 0.104(6) 0.053(3) 0.320(14) -0.032(5) 0.079(7) 0.009(3)
C76 0.098(5) 0.124(6) 0.181(9) -0.082(6) -0.025(5) 0.064(5)
C77 0.114(6) 0.179(8) 0.099(5) -0.036(5) 0.020(4) 0.087(6)
C78 0.071(3) 0.133(5) 0.083(4) 0.006(3) 0.022(3) 0.050(3)
C79 0.055(2) 0.0435(18) 0.087(3) 0.0094(18) 0.039(2) 0.0016(16)
C80 0.100(4) 0.076(3) 0.092(4) -0.015(3) 0.048(3) -0.017(3)
C81 0.167(8) 0.097(5) 0.146(7) -0.049(5) 0.103(6) -0.024(5)
C82 0.199(10) 0.085(5) 0.180(9) -0.025(5) 0.137(9) 0.013(5)
C83 0.119(6) 0.100(5) 0.220(10) 0.061(6) 0.108(7) 0.066(5)
C84 0.070(3) 0.087(4) 0.138(5) 0.033(3) 0.053(3) 0.035(3)
C85 0.048(2) 0.060(2) 0.066(2) 0.0072(18) 0.0177(18) -0.0126(18)
C86 0.070(3) 0.068(3) 0.107(4) 0.032(3) -0.021(3) -0.011(2)
C87 0.122(6) 0.124(6) 0.128(7) 0.065(5) -0.040(5) -0.057(5)
C88 0.160(9) 0.217(12) 0.062(4) 0.012(6) 0.004(5) -0.066(9)
C89 0.120(7) 0.248(12) 0.077(5) -0.063(6) 0.011(4) -0.002(7)
C90 0.103(5) 0.126(5) 0.076(4) -0.029(3) 0.012(3) 0.015(4)

loop_
_atom_type_symbol
_atom_type_description
_atom_type_scat_dispersion_real
_atom_type_scat_dispersion_imag
_atom_type_scat_source
C C 0.0033 0.0016 'International Tables Vol C Tables 4.2.6.8 and 6.1.1.4'
H H 0.0000 0.0000 'International Tables Vol C Tables 4.2.6.8 and 6.1.1.4'
N N 0.0061 0.0033 'International Tables Vol C Tables 4.2.6.8 and 6.1.1.4'
O O 0.0106 0.0060 'International Tables Vol C Tables 4.2.6.8 and 6.1.1.4'
P P 0.1023 0.0942 'International Tables Vol C Tables 4.2.6.8 and 6.1.1.4'
S S 0.1246 0.1234 'International Tables Vol C Tables 4.2.6.8 and 6.1.1.4'
Cl Cl 0.1484 0.1585 'International Tables Vol C Tables 4.2.6.8 and 6.1.1.4'
Co Co 0.3494 0.9721 'International Tables Vol C Tables 4.2.6.8 and 6.1.1.4'
Na Na 0.0362 0.0249 'International Tables Vol C Tables 4.2.6.8 and 6.1.1.4'

loop_
_geom_angle_atom_site_label_1
_geom_angle_atom_site_label_2
_geom_angle_atom_site_label_3
_geom_angle
_geom_angle_site_symmetry_1
_geom_angle_site_symmetry_3
O2 Co1 O1 92.05(12) . .
O2 Co1 O15 170.29(12) . .
O1 Co1 O15 97.45(11) . .
O2 Co1 O15 91.58(11) . 2
O1 Co1 O15 175.97(10) . 2
O15 Co1 O15 78.86(11) . 2
O2 Co1 Cl7 90.54(9) . .
O1 Co1 Cl7 87.73(10) . .
O15 Co1 Cl7 91.83(9) . .
O15 Co1 Cl7 93.99(10) 2 .
O2 Co1 S1 78.93(7) . .
O1 Co1 S1 78.13(7) . .
O15 Co1 S1 101.02(8) . .
O15 Co1 S1 100.87(8) 2 .
Cl7 Co1 S1 161.94(7) . .
C2 S1 C18 102.66(19) . .
C2 S1 Co1 93.63(11) . .
C18 S1 Co1 93.47(12) . .
O16 P1 O17 109.71(16) . .
O16 P1 O15 112.09(15) . .
O17 P1 O15 112.06(17) . .
O16 P1 C73 108.01(18) . .
O17 P1 C73 108.8(2) . .
O15 P1 C73 105.98(18) . .
O16 P1 Na1 65.62(11) . .
O17 P1 Na1 44.95(13) . .
O15 P1 Na1 121.88(11) . .
C73 P1 Na1 130.82(15) . .
O11 Na1 O12 106.97(11) 2 .
O11 Na1 O17 106.99(13) 2 .
O12 Na1 O17 111.70(12) . .
O11 Na1 O16 146.68(12) 2 .
O12 Na1 O16 64.59(9) . .
O17 Na1 O16 54.65(9) . .
O11 Na1 P1 126.85(10) 2 .
O12 Na1 P1 87.17(8) . .
O17 Na1 P1 26.80(7) . .
O16 Na1 P1 28.18(6) . .
O11 Na1 P2 25.57(7) 2 2
O12 Na1 P2 127.28(10) . 2
O17 Na1 P2 83.88(9) . 2
O16 Na1 P2 134.36(9) . 2
P1 Na1 P2 107.68(6) . 2
O11 Na1 P3 84.32(8) 2 .
O12 Na1 P3 24.99(6) . .
O17 Na1 P3 130.32(10) . .
O16 Na1 P3 89.32(7) . .
P1 Na1 P3 109.47(5) . .
P2 Na1 P3 107.77(6) 2 .
O11 Na1 Co4 125.97(9) 2 .
O12 Na1 Co4 31.69(6) . .
O17 Na1 Co4 81.06(8) . .
O16 Na1 Co4 34.14(5) . .
P1 Na1 Co4 55.60(3) . .
P2 Na1 Co4 133.68(6) 2 .
P3 Na1 Co4 55.59(3) . .
C1 O1 Co4 120.5(2) . .
C1 O1 Co1 125.7(3) . .
Co4 O1 Co1 103.18(11) . .
O1 C1 C2 121.7(4) . .
O1 C1 C6 120.8(3) . .
C2 C1 C6 117.5(3) . .
O17 Co2 O9 93.11(12) 2 .
O17 Co2 O3 164.30(11) 2 .
O9 Co2 O3 87.54(11) . .
O17 Co2 O2 89.44(12) 2 .
O9 Co2 O2 177.44(12) . .
O3 Co2 O2 90.02(12) . .
O17 Co2 S2 112.35(10) 2 .
O9 Co2 S2 97.13(7) . .
O3 Co2 S2 83.09(7) . .
O2 Co2 S2 81.81(7) . .
C14 S2 C30 104.80(18) . .
C14 S2 Co2 94.86(12) . .
C30 S2 Co2 93.27(11) . .
O9 P2 O10 111.74(14) . .
O9 P2 O11 109.87(16) . .
O10 P2 O11 112.65(15) . .
O9 P2 C79 108.81(15) . .
O10 P2 C79 105.50(19) . .
O11 P2 C79 108.05(18) . .
O9 P2 Na1 69.41(12) . 2
O10 P2 Na1 122.12(11) . 2
O11 P2 Na1 41.28(10) . 2
C79 P2 Na1 129.75(17) . 2
C13 O2 Co1 127.2(2) . .
C13 O2 Co2 122.7(2) . .
Co1 O2 Co2 109.87(11) . .
C1 C2 C3 120.8(4) . .
C1 C2 S1 118.6(3) . .
C3 C2 S1 120.5(3) . .
O4 Co3 O3 96.33(11) . .
O4 Co3 O10 169.51(9) . .
O3 Co3 O10 94.16(10) . .
O4 Co3 O13 90.05(10) . .
O3 Co3 O13 173.36(10) . .
O10 Co3 O13 79.46(9) . .
O4 Co3 Cl7 89.50(10) . .
O3 Co3 Cl7 89.77(9) . .
O10 Co3 Cl7 90.68(10) . .
O13 Co3 Cl7 92.12(9) . .
O4 Co3 S3 76.62(8) . .
O3 Co3 S3 76.44(8) . .
O10 Co3 S3 105.84(8) . .
O13 Co3 S3 103.40(8) . .
Cl7 Co3 S3 159.01(7) . .
C42 S3 C26 99.19(17) . .
C42 S3 Co3 93.61(13) . .
C26 S3 Co3 94.15(13) . .
O14 P3 O12 110.54(15) . .
O14 P3 O13 111.38(14) . .
O12 P3 O13 112.23(15) . .
O14 P3 C85 108.38(16) . .
O12 P3 C85 108.00(19) . .
O13 P3 C85 106.10(17) . .
O14 P3 Na1 70.46(11) . .
O12 P3 Na1 40.88(11) . .
O13 P3 Na1 121.62(12) . .
C85 P3 Na1 129.48(14) . .
C25 O3 Co2 120.9(2) . .
C25 O3 Co3 129.0(2) . .
Co2 O3 Co3 106.64(11) . .
C4 C3 C2 121.9(4) . .
O12 Co4 O16 91.25(11) . .
O12 Co4 O4 90.10(10) . .
O16 Co4 O4 175.41(11) . .
O12 Co4 O1 167.59(13) . .
O16 Co4 O1 89.20(11) . .
O4 Co4 O1 90.42(11) . .
O12 Co4 S4 111.29(10) . .
O16 Co4 S4 93.59(9) . .
O4 Co4 S4 81.83(8) . .
O1 Co4 S4 81.05(8) . .
O12 Co4 Cl7 89.79(10) . .
O16 Co4 Cl7 104.30(9) . .
O4 Co4 Cl7 80.09(9) . .
O1 Co4 Cl7 78.08(9) . .
S4 Co4 Cl7 152.15(6) . .
O12 Co4 Na1 38.24(9) . .
O16 Co4 Na1 54.95(8) . .
O4 Co4 Na1 127.24(8) . .
O1 Co4 Na1 137.09(9) . .
S4 Co4 Na1 119.73(4) . .
Cl7 Co4 Na1 88.10(6) . .
C38 S4 C6 106.27(17) . .
C38 S4 Co4 93.59(13) . .
C6 S4 Co4 92.16(13) . .
C37 O4 Co3 129.5(2) . .
C37 O4 Co4 123.5(2) . .
Co3 O4 Co4 106.82(12) . .
C3 C4 C5 118.6(4) . .
C3 C4 C7 121.5(4) . .
C5 C4 C7 119.9(5) . .
O6 Co5 O5 93.72(10) 2 .
O6 Co5 O13 169.45(9) 2 .
O5 Co5 O13 96.38(10) . .
O6 Co5 O10 90.42(10) 2 .
O5 Co5 O10 175.80(11) . .
O13 Co5 O10 79.45(9) . .
O6 Co5 Cl8 89.53(9) 2 .
O5 Co5 Cl8 88.56(9) . .
O13 Co5 Cl8 93.74(10) . .
O10 Co5 Cl8 92.23(10) . .
O6 Co5 S5 78.48(7) 2 .
O5 Co5 S5 77.58(7) . .
O13 Co5 S5 100.72(8) . .
O10 Co5 S5 102.56(8) . .
Cl8 Co5 S5 160.91(8) . .
C66 S5 C50 100.34(17) 2 .
C66 S5 Co5 93.38(12) 2 .
C50 S5 Co5 93.90(12) . .
C49 O5 Co6 120.3(2) . .
C49 O5 Co5 126.8(2) . .
Co6 O5 Co5 104.22(10) . .
C4 C5 C6 120.4(5) . .
O11 Co6 O6 89.58(11) 2 .
O11 Co6 O14 93.84(11) 2 .
O6 Co6 O14 174.69(10) . .
O11 Co6 O5 164.16(10) 2 .
O6 Co6 O5 91.11(10) . .
O14 Co6 O5 86.70(11) . .
O11 Co6 S6 114.27(8) 2 .
O6 Co6 S6 81.62(7) . .
O14 Co6 S6 93.27(7) . .
O5 Co6 S6 81.47(7) . .
C62 S6 C54 105.96(17) . .
C62 S6 Co6 94.15(12) . .
C54 S6 Co6 92.83(11) . .
C61 O6 Co5 126.7(2) . 2
C61 O6 Co6 124.1(2) . .
Co5 O6 Co6 109.01(10) 2 .
C5 C6 C1 120.8(4) . .
C5 C6 S4 119.5(3) . .
C1 C6 S4 119.4(3) . .
Co1 Cl7 Co3 125.60(12) . .
Co1 Cl7 Co4 78.32(7) . .
Co3 Cl7 Co4 79.43(8) . .
C12 C7 C8 117.6(5) . .
C12 C7 C4 123.9(5) . .
C8 C7 C4 118.4(5) . .
Co5 Cl8 Co5 125.88(16) 2 .
C7 C8 C9 118.7(7) . .
P2 O9 Co2 125.86(15) . .
C10 C9 C8 119.7(7) . .
P2 O10 Co3 133.92(13) . .
P2 O10 Co5 123.90(14) . .
Co3 O10 Co5 100.73(10) . .
C11 C10 C9 120.4(6) . .
P2 O11 Co6 130.53(17) . 2
P2 O11 Na1 113.16(13) . 2
Co6 O11 Na1 113.39(13) 2 2
C10 C11 C12 118.9(8) . .
P3 O12 Co4 131.00(16) . .
P3 O12 Na1 114.13(15) . .
Co4 O12 Na1 110.07(12) . .
C7 C12 C11 124.6(7) . .
P3 O13 Co5 131.50(13) . .
P3 O13 Co3 125.48(13) . .
Co5 O13 Co3 100.36(10) . .
O2 C13 C18 121.1(3) . .
O2 C13 C14 120.9(3) . .
C18 C13 C14 118.0(3) . .
P3 O14 Co6 126.64(16) . .
C15 C14 C13 120.1(3) . .
C15 C14 S2 120.3(3) . .
C13 C14 S2 119.2(2) . .
P1 O15 Co1 131.42(17) . .
P1 O15 Co1 125.56(15) . 2
Co1 O15 Co1 101.13(11) . 2
C16 C15 C14 121.9(4) . .
P1 O16 Co4 128.36(16) . .
P1 O16 Na1 86.20(12) . .
Co4 O16 Na1 90.91(9) . .
C15 C16 C17 118.0(3) . .
C15 C16 C19 122.4(4) . .
C17 C16 C19 119.5(4) . .
P1 O17 Co2 134.25(19) . 2
P1 O17 Na1 108.26(17) . .
Co2 O17 Na1 112.55(14) 2 .
C18 C17 C16 120.6(4) . .
C17 C18 C13 121.3(3) . .
C17 C18 S1 119.3(3) . .
C13 C18 S1 119.3(3) . .
C20 C19 C24 118.4(4) . .
C20 C19 C16 121.1(4) . .
C24 C19 C16 120.6(5) . .
C19 C20 C21 122.6(6) . .
C22 C21 C20 118.4(7) . .
C21 C22 C23 121.5(6) . .
C22 C23 C24 120.1(7) . .
C19 C24 C23 118.6(6) . .
O3 C25 C26 122.4(3) . .
O3 C25 C30 121.0(3) . .
C26 C25 C30 116.6(3) . .
C25 C26 C27 121.6(3) . .
C25 C26 S3 117.8(2) . .
C27 C26 S3 120.7(3) . .
C28 C27 C26 121.0(4) . .
C27 C28 C29 118.0(3) . .
C27 C28 C31 121.1(4) . .
C29 C28 C31 121.0(4) . .
C30 C29 C28 122.0(3) . .
C29 C30 C25 120.8(4) . .
C29 C30 S2 120.0(3) . .
C25 C30 S2 119.2(3) . .
C32 C31 C36 117.9(4) . .
C32 C31 C28 120.9(4) . .
C36 C31 C28 121.2(5) . .
C31 C32 C33 120.0(6) . .
C32 C33 C34 119.8(7) . .
C35 C34 C33 119.8(5) . .
C34 C35 C36 121.7(6) . .
C35 C36 C31 120.8(6) . .
O4 C37 C42 120.7(3) . .
O4 C37 C38 121.7(3) . .
C42 C37 C38 117.7(3) . .
C39 C38 C37 120.3(3) . .
C39 C38 S4 120.0(3) . .
C37 C38 S4 119.3(3) . .
C40 C39 C38 121.8(4) . .
C39 C40 C41 118.3(4) . .
C39 C40 C43 121.9(5) . .
C41 C40 C43 119.7(4) . .
C40 C41 C42 121.7(4) . .
C41 C42 C37 120.2(4) . .
C41 C42 S3 120.8(3) . .
C37 C42 S3 119.0(3) . .
C48 C43 C44 115.5(6) . .
C48 C43 C40 123.6(7) . .
C44 C43 C40 120.8(6) . .
C43 C44 C45 123.0(10) . .
C46 C45 C44 111.6(10) . .
C47 C46 C45 128.3(9) . .
C46 C47 C48 113.0(12) . .
C43 C48 C47 128.5(11) . .
O5 C49 C54 120.7(3) . .
O5 C49 C50 121.6(3) . .
C54 C49 C50 117.6(3) . .
C51 C50 C49 121.0(3) . .
C51 C50 S5 120.6(3) . .
C49 C50 S5 118.4(3) . .
C50 C51 C52 120.9(4) . .
C53 C52 C51 118.0(3) . .
C53 C52 C55 121.3(4) . .
C51 C52 C55 120.7(4) . .
C52 C53 C54 122.2(4) . .
C53 C54 C49 120.3(3) . .
C53 C54 S6 120.1(3) . .
C49 C54 S6 119.3(3) . .
C60 C55 C56 116.7(6) . .
C60 C55 C52 122.5(5) . .
C56 C55 C52 120.8(5) . .
C55 C56 C57 121.2(8) . .
C58 C57 C56 118.9(8) . .
C59 C58 C57 119.7(7) . .
C58 C59 C60 120.8(8) . .
C55 C60 C59 122.3(8) . .
O6 C61 C66 121.0(3) . .
O6 C61 C62 120.1(3) . .
C66 C61 C62 118.9(3) . .
C63 C62 C61 119.8(4) . .
C63 C62 S6 119.9(3) . .
C61 C62 S6 120.0(2) . .
C64 C63 C62 121.3(4) . .
C65 C64 C63 118.3(3) . .
C65 C64 C67 121.4(4) . .
C63 C64 C67 120.2(4) . .
C64 C65 C66 122.4(4) . .
C65 C66 C61 119.3(4) . .
C65 C66 S5 120.9(3) . 2
C61 C66 S5 119.8(2) . 2
C68 C67 C72 119.3(4) . .
C68 C67 C64 120.7(4) . .
C72 C67 C64 120.1(4) . .
C67 C68 C69 119.2(5) . .
C70 C69 C68 121.5(6) . .
C69 C70 C71 121.2(5) . .
C70 C71 C72 119.0(6) . .
C67 C72 C71 119.8(6) . .
C74 C73 C78 117.5(5) . .
C74 C73 P1 120.6(4) . .
C78 C73 P1 121.9(4) . .
C73 C74 C75 122.1(6) . .
C74 C75 C76 118.7(8) . .
C77 C76 C75 120.4(6) . .
C76 C77 C78 120.5(7) . .
C73 C78 C77 120.7(7) . .
C84 C79 C80 122.6(5) . .
C84 C79 P2 118.1(4) . .
C80 C79 P2 119.2(4) . .
C81 C80 C79 117.8(7) . .
C82 C81 C80 123.4(9) . .
C81 C82 C83 119.4(7) . .
C82 C83 C84 124.2(7) . .
C79 C84 C83 112.6(7) . .
C90 C85 C86 118.8(5) . .
C90 C85 P3 119.5(4) . .
C86 C85 P3 121.6(4) . .
C85 C86 C87 120.1(7) . .
C88 C87 C86 116.7(8) . .
C89 C88 C87 123.8(8) . .
C88 C89 C90 118.1(9) . .
C85 C90 C89 122.5(8) . .

loop_
_geom_bond_atom_site_label_1
_geom_bond_atom_site_label_2
_geom_bond_distance
_geom_bond_site_symmetry_2
Co1 O2 2.000(3) .
Co1 O1 2.028(3) .
Co1 O15 2.092(3) .
Co1 O15 2.123(3) 2
Co1 Cl7 2.317(2) .
Co1 S1 2.6429(12) .
S1 C2 1.796(4) .
S1 C18 1.796(4) .
P1 O16 1.516(3) .
P1 O17 1.520(3) .
P1 O15 1.535(3) .
P1 C73 1.799(4) .
P1 Na1 3.203(2) .
Na1 O11 2.345(3) 2
Na1 O12 2.353(3) .
Na1 O17 2.382(4) .
Na1 O16 2.923(3) .
Na1 P2 3.269(2) 2
Na1 P3 3.281(2) .
Na1 Co4 3.5706(19) .
O1 C1 1.314(4) .
O1 Co4 2.027(2) .
C1 C2 1.396(5) .
C1 C6 1.420(6) .
Co2 O17 1.991(3) 2
Co2 O9 2.003(3) .
Co2 O3 2.017(3) .
Co2 O2 2.028(3) .
Co2 S2 2.4971(10) .
S2 C14 1.784(4) .
S2 C30 1.793(4) .
P2 O9 1.518(2) .
P2 O10 1.534(3) .
P2 O11 1.534(3) .
P2 C79 1.816(4) .
P2 Na1 3.269(2) 2
O2 C13 1.329(4) .
C2 C3 1.401(5) .
Co3 O4 2.009(3) .
Co3 O3 2.019(2) .
Co3 O10 2.091(2) .
Co3 O13 2.121(2) .
Co3 Cl7 2.342(2) .
Co3 S3 2.7179(13) .
S3 C42 1.782(4) .
S3 C26 1.789(4) .
P3 O14 1.519(2) .
P3 O12 1.519(3) .
P3 O13 1.538(3) .
P3 C85 1.813(5) .
O3 C25 1.311(4) .
C3 C4 1.381(7) .
Co4 O12 1.997(2) .
Co4 O16 2.004(2) .
Co4 O4 2.013(2) .
Co4 S4 2.5553(12) .
Co4 Cl7 2.693(3) .
S4 C38 1.788(4) .
S4 C6 1.791(4) .
O4 C37 1.319(4) .
C4 C5 1.393(6) .
C4 C7 1.507(5) .
Co5 O6 2.014(2) 2
Co5 O5 2.024(2) .
Co5 O13 2.097(2) .
Co5 O10 2.116(2) .
Co5 Cl8 2.3460(18) .
Co5 S5 2.6687(11) .
S5 C66 1.775(4) 2
S5 C50 1.781(3) .
O5 C49 1.313(4) .
O5 Co6 2.021(2) .
C5 C6 1.412(5) .
Co6 O11 1.994(2) 2
Co6 O6 2.014(3) .
Co6 O14 2.017(3) .
Co6 S6 2.5292(11) .
S6 C62 1.780(4) .
S6 C54 1.785(4) .
O6 C61 1.326(4) .
O6 Co5 2.014(2) 2
C7 C12 1.328(9) .
C7 C8 1.410(8) .
Cl8 Co5 2.3460(18) 2
C8 C9 1.430(8) .
C9 C10 1.420(12) .
C10 C11 1.306(12) .
O11 Co6 1.994(2) 2
O11 Na1 2.345(3) 2
C11 C12 1.424(8) .
C13 C18 1.397(5) .
C13 C14 1.404(5) .
C14 C15 1.395(4) .
O15 Co1 2.123(3) 2
C15 C16 1.382(6) .
C16 C17 1.406(6) .
C16 C19 1.487(5) .
O17 Co2 1.991(3) 2
C17 C18 1.388(5) .
C19 C20 1.374(7) .
C19 C24 1.401(7) .
C20 C21 1.397(7) .
C21 C22 1.342(11) .
C22 C23 1.383(11) .
C23 C24 1.413(8) .
C25 C26 1.409(5) .
C25 C30 1.428(5) .
C26 C27 1.409(5) .
C27 C28 1.391(5) .
C28 C29 1.398(6) .
C28 C31 1.492(5) .
C29 C30 1.392(5) .
C31 C32 1.393(8) .
C31 C36 1.395(6) .
C32 C33 1.396(7) .
C33 C34 1.410(11) .
C34 C35 1.315(10) .
C35 C36 1.388(7) .
C37 C42 1.413(5) .
C37 C38 1.418(5) .
C38 C39 1.397(6) .
C39 C40 1.378(6) .
C40 C41 1.392(6) .
C40 C43 1.487(7) .
C41 C42 1.397(6) .
C43 C48 1.339(10) .
C43 C44 1.411(10) .
C44 C45 1.433(11) .
C45 C46 1.422(17) .
C46 C47 1.351(17) .
C47 C48 1.361(12) .
C49 C54 1.413(5) .
C49 C50 1.413(5) .
C50 C51 1.402(5) .
C51 C52 1.402(6) .
C52 C53 1.385(6) .
C52 C55 1.491(6) .
C53 C54 1.398(5) .
C55 C60 1.370(8) .
C55 C56 1.373(9) .
C56 C57 1.417(9) .
C57 C58 1.388(13) .
C58 C59 1.320(13) .
C59 C60 1.390(8) .
C61 C66 1.413(5) .
C61 C62 1.415(5) .
C62 C63 1.404(4) .
C63 C64 1.398(6) .
C64 C65 1.383(6) .
C64 C67 1.505(5) .
C65 C66 1.401(4) .
C66 S5 1.775(4) 2
C67 C68 1.373(7) .
C67 C72 1.395(7) .
C68 C69 1.405(6) .
C69 C70 1.325(10) .
C70 C71 1.365(9) .
C71 C72 1.413(7) .
C73 C74 1.358(7) .
C73 C78 1.381(6) .
C74 C75 1.376(7) .
C75 C76 1.389(12) .
C76 C77 1.320(13) .
C77 C78 1.391(9) .
C79 C84 1.399(7) .
C79 C80 1.428(8) .
C80 C81 1.391(8) .
C81 C82 1.305(14) .
C82 C83 1.359(14) .
C83 C84 1.476(10) .
C85 C90 1.361(7) .
C85 C86 1.388(6) .
C86 C87 1.440(10) .
C87 C88 1.391(14) .
C88 C89 1.333(14) .
C89 C90 1.403(9) .

loop_
_platon_squeeze_void_nr
_platon_squeeze_void_average_x
_platon_squeeze_void_average_y
_platon_squeeze_void_average_z
_platon_squeeze_void_volume
_platon_squeeze_void_count_electrons
1 0.000 -0.006 -0.006 3579.9 293.8
2 0.500 0.005 -0.009 3579.7 293.9
3 0.792 0.021 0.647 7.2 -0.2
4 0.208 0.021 0.852 7.1 -0.4
5 0.292 0.479 0.147 7.2 -0.3
6 0.708 0.479 0.352 7.1 -0.6
7 0.292 0.521 0.647 7.2 -0.2
8 0.708 0.521 0.852 7.1 -0.4
9 0.792 0.979 0.147 7.2 -0.3
10 0.208 0.979 0.352 7.1 -0.6
